data_2217121
loop_
_publ_author_name
'Zhang, Guo-Ying'
'Zhang, Xin'
'Yu, Gui-Sheng'

_publ_section_title
;
 Poly[\m~2~-aqua-\m~4~-naphthalene-1,8-dicarboxylato-manganese(II)]
;
_journal_coeditor_code HK2400
_journal_issue 1
_journal_name_full 'Acta Crystallographica Section E'
_journal_page_first m214
_journal_page_last m214
_journal_paper_doi 10.1107/S1600536807063696
_journal_volume 64
_journal_year 2008
_chemical_formula_iupac '[Mn (C12 H6 O4) (H2 O)]'
_chemical_formula_moiety 'C12 H8 Mn O5'
_chemical_formula_sum 'C12 H8 Mn O5'
_chemical_formula_weight 287.12
_chemical_name_systematic
;
Poly[\m~2~-aqua-\m~4~-naphthalene-1,8-dicarboxylato-manganese(II)]
;
_space_group_IT_number 14
_symmetry_cell_setting monoclinic
_symmetry_space_group_name_Hall '-P 2ybc'
_symmetry_space_group_name_H-M 'P 1 21/c 1'
_atom_sites_solution_hydrogens geom
_atom_sites_solution_primary direct
_atom_sites_solution_secondary difmap
_cell_angle_alpha 90.00
_cell_angle_beta 98.87(3)
_cell_angle_gamma 90.00
_cell_formula_units_Z 4
_cell_length_a 15.720(3)
_cell_length_b 7.2167(14)
_cell_length_c 9.837(2)
_cell_measurement_reflns_used 2641
_cell_measurement_temperature 294(2)
_cell_measurement_theta_max 27.485
_cell_measurement_theta_min 3.095
_cell_volume 1102.6(4)
_computing_cell_refinement 'CrystalClear (Rigaku/MSC, 2005)'
_computing_data_collection 'CrystalClear (Rigaku/MSC, 2005)'
_computing_data_reduction 'CrystalClear (Rigaku/MSC, 2005)'
_computing_molecular_graphics 'SHELXTL (Bruker, 1998)'
_computing_publication_material 'SHELXTL (Bruker, 1998)'
_computing_structure_refinement 'SHELXL97 (Sheldrick, 1997)'
_computing_structure_solution 'SHELXS97 (Sheldrick, 1997)'
_diffrn_ambient_temperature 294(2)
_diffrn_measured_fraction_theta_full 0.999
_diffrn_measured_fraction_theta_max 0.999
_diffrn_measurement_device_type 'Rigaku R-AXIS RAPID-S'
_diffrn_measurement_method \w
_diffrn_radiation_monochromator graphite
_diffrn_radiation_source 'fine-focus sealed tube'
_diffrn_radiation_type MoK\a
_diffrn_radiation_wavelength 0.71073
_diffrn_reflns_av_R_equivalents 0.0578
_diffrn_reflns_av_sigmaI/netI 0.0425
_diffrn_reflns_limit_h_max 18
_diffrn_reflns_limit_h_min -18
_diffrn_reflns_limit_k_max 8
_diffrn_reflns_limit_k_min -8
_diffrn_reflns_limit_l_max 11
_diffrn_reflns_limit_l_min -11
_diffrn_reflns_number 9056
_diffrn_reflns_theta_full 25.01
_diffrn_reflns_theta_max 25.01
_diffrn_reflns_theta_min 3.11
_diffrn_standards_decay_% 0
_diffrn_standards_interval_count 0
_diffrn_standards_interval_time 0
_diffrn_standards_number 0
_exptl_absorpt_coefficient_mu 1.206
_exptl_absorpt_correction_T_max 0.8304
_exptl_absorpt_correction_T_min 0.7944
_exptl_absorpt_correction_type multi-scan
_exptl_absorpt_process_details '(SADABS; Bruker, 1998)'
_exptl_crystal_colour colourless
_exptl_crystal_density_diffrn 1.730
_exptl_crystal_density_method 'not measured'
_exptl_crystal_description block
_exptl_crystal_F_000 580
_exptl_crystal_size_max 0.20
_exptl_crystal_size_mid 0.20
_exptl_crystal_size_min 0.16
_refine_diff_density_max 0.848
_refine_diff_density_min -0.328
_refine_ls_extinction_method none
_refine_ls_goodness_of_fit_ref 1.087
_refine_ls_hydrogen_treatment mixed
_refine_ls_matrix_type full
_refine_ls_number_parameters 171
_refine_ls_number_reflns 1945
_refine_ls_number_restraints 0
_refine_ls_restrained_S_all 1.087
_refine_ls_R_factor_all 0.0538
_refine_ls_R_factor_gt 0.0399
_refine_ls_shift/su_max 0.001
_refine_ls_shift/su_mean 0.000
_refine_ls_structure_factor_coef Fsqd
_refine_ls_weighting_details 'calc w = 1/[\s^2^(Fo^2^)+(0.0445P)^2^] where P=(Fo^2^+2Fc^2^)/3'
_refine_ls_weighting_scheme calc
_refine_ls_wR_factor_gt 0.0836
_refine_ls_wR_factor_ref 0.0888
_reflns_number_gt 1632
_reflns_number_total 1945
_reflns_threshold_expression I>2\s(I)
_cod_data_source_file hk2400.cif
_cod_data_source_block I
_cod_original_sg_symbol_H-M 'P 21/c'
_cod_database_code 2217121
_cod_database_fobs_code 2217121

loop_
_symmetry_equiv_pos_as_xyz
'x, y, z'
'-x, y+1/2, -z+1/2'
'-x, -y, -z'
'x, -y-1/2, z-1/2'

loop_
_atom_site_type_symbol
_atom_site_label
_atom_site_fract_x
_atom_site_fract_y
_atom_site_fract_z
_atom_site_U_iso_or_equiv
_atom_site_adp_type
_atom_site_calc_flag
_atom_site_refinement_flags
_atom_site_occupancy
Mn Mn1 0.99931(3) 0.10265(5) 0.25999(4) 0.01809(16) Uani d . 1
O O1W 0.99998(17) -0.1557(3) 0.3815(2) 0.0211(5) Uani d . 1
H H1WA 0.952(3) -0.169(5) 0.419(4) 0.055(13) Uiso d . 1
H H1WB 1.041(3) -0.170(5) 0.439(4) 0.045(12) Uiso d . 1
O O1 0.90398(13) 0.2094(3) 0.3753(2) 0.0248(5) Uani d . 1
O O2 0.89298(12) 0.5099(3) 0.3261(2) 0.0265(5) Uani d . 1
O O3 1.09599(13) 0.2087(3) 0.4210(2) 0.0251(5) Uani d . 1
O O4 0.89011(12) 0.0082(3) 0.1235(2) 0.0268(5) Uani d . 1
C C1 0.86289(19) 0.3603(4) 0.3608(3) 0.0200(6) Uani d . 1
C C2 0.76960(19) 0.3550(4) 0.3732(3) 0.0232(7) Uani d . 1
C C3 0.7238(2) 0.2112(5) 0.3086(4) 0.0370(9) Uani d . 1
H H3 0.7528 0.1119 0.2766 0.044 Uiso calc R 1
C C4 0.6336(2) 0.2110(6) 0.2897(4) 0.0509(11) Uani d . 1
H H4 0.6032 0.1110 0.2469 0.061 Uiso calc R 1
C C5 0.5907(2) 0.3560(6) 0.3335(4) 0.0460(10) Uani d . 1
H H5 0.5309 0.3571 0.3169 0.055 Uiso calc R 1
C C6 0.63495(19) 0.5047(5) 0.4034(3) 0.0334(8) Uani d . 1
C C7 0.5903(2) 0.6559(5) 0.4497(4) 0.0437(10) Uani d . 1
H H7 0.5305 0.6576 0.4323 0.052 Uiso calc R 1
C C8 0.6326(2) 0.7975(6) 0.5184(4) 0.0501(10) Uani d . 1
H H8 0.6021 0.8983 0.5449 0.060 Uiso calc R 1
C C9 0.7223(2) 0.7935(5) 0.5499(3) 0.0368(9) Uani d . 1
H H9 0.7508 0.8913 0.5990 0.044 Uiso calc R 1
C C10 0.7689(2) 0.6497(4) 0.5105(3) 0.0248(7) Uani d . 1
C C11 1.13824(19) 0.3572(4) 0.4273(3) 0.0198(6) Uani d . 1
C C12 0.72618(18) 0.5038(4) 0.4298(3) 0.0234(7) Uani d . 1

loop_
_atom_site_aniso_label
_atom_site_aniso_U_11
_atom_site_aniso_U_22
_atom_site_aniso_U_33
_atom_site_aniso_U_12
_atom_site_aniso_U_13
_atom_site_aniso_U_23
Mn1 0.0187(3) 0.0169(2) 0.0185(3) 0.00005(19) 0.00249(17) -0.00056(18)
O1W 0.0221(13) 0.0214(11) 0.0194(12) 0.0009(9) 0.0017(10) 0.0025(8)
O1 0.0230(12) 0.0284(12) 0.0234(12) 0.0067(10) 0.0048(9) -0.0014(9)
O2 0.0246(12) 0.0283(13) 0.0282(12) -0.0030(10) 0.0091(9) 0.0008(9)
O3 0.0230(12) 0.0288(12) 0.0232(12) -0.0073(10) 0.0026(9) -0.0045(9)
O4 0.0240(12) 0.0282(13) 0.0264(12) -0.0009(9) -0.0023(9) -0.0033(9)
C1 0.0205(17) 0.0268(17) 0.0128(14) -0.0021(13) 0.0027(11) -0.0038(12)
C2 0.0192(17) 0.0269(17) 0.0234(16) -0.0011(12) 0.0029(12) -0.0009(13)
C3 0.027(2) 0.034(2) 0.050(2) -0.0056(15) 0.0051(16) -0.0138(16)
C4 0.029(2) 0.051(3) 0.070(3) -0.0170(18) -0.0015(19) -0.026(2)
C5 0.0181(19) 0.063(3) 0.055(2) -0.0063(17) 0.0005(16) -0.0129(19)
C6 0.0208(19) 0.044(2) 0.035(2) 0.0001(15) 0.0018(14) -0.0031(16)
C7 0.0168(19) 0.057(3) 0.056(2) 0.0107(16) 0.0010(16) -0.0082(19)
C8 0.031(2) 0.052(3) 0.067(3) 0.0167(19) 0.0066(19) -0.016(2)
C9 0.026(2) 0.037(2) 0.046(2) 0.0074(15) -0.0002(15) -0.0138(16)
C10 0.0203(17) 0.0282(17) 0.0251(17) 0.0016(13) 0.0010(13) 0.0008(13)
C11 0.0197(16) 0.0268(17) 0.0130(14) 0.0009(13) 0.0033(11) -0.0024(12)
C12 0.0200(17) 0.0252(17) 0.0245(17) -0.0003(13) 0.0017(12) 0.0010(13)

loop_
_atom_type_symbol
_atom_type_description
_atom_type_scat_dispersion_real
_atom_type_scat_dispersion_imag
_atom_type_scat_source
C C 0.0033 0.0016 'International Tables Vol C Tables 4.2.6.8 and 6.1.1.4'
H H 0.0000 0.0000 'International Tables Vol C Tables 4.2.6.8 and 6.1.1.4'
N N 0.0061 0.0033 'International Tables Vol C Tables 4.2.6.8 and 6.1.1.4'
O O 0.0106 0.0060 'International Tables Vol C Tables 4.2.6.8 and 6.1.1.4'
Mn Mn 0.3368 0.7283 'International Tables Vol C Tables 4.2.6.8 and 6.1.1.4'

loop_
_geom_angle_atom_site_label_1
_geom_angle_atom_site_label_2
_geom_angle_atom_site_label_3
_geom_angle_site_symmetry_1
_geom_angle_site_symmetry_3
_geom_angle
_geom_angle_publ_flag
O2 Mn1 O4 2_745 . 105.32(8) yes
O2 Mn1 O1 2_745 . 171.04(8) yes
O4 Mn1 O1 . . 83.54(8) yes
O2 Mn1 O3 2_745 . 83.67(8) yes
O4 Mn1 O3 . . 170.82(8) yes
O1 Mn1 O3 . . 87.43(8) yes
O2 Mn1 O1W 2_745 . 90.70(9) yes
O4 Mn1 O1W . . 90.40(9) yes
O1 Mn1 O1W . . 87.88(9) yes
O3 Mn1 O1W . . 87.61(9) yes
O2 Mn1 O1W 2_745 2_755 85.20(9) yes
O4 Mn1 O1W . 2_755 86.44(9) yes
O1 Mn1 O1W . 2_755 96.86(8) yes
O3 Mn1 O1W . 2_755 96.31(9) yes
O1W Mn1 O1W . 2_755 173.97(6) yes
O2 C1 O1 . . 124.6(3) ?
O2 C1 C2 . . 117.6(3) ?
O1 C1 C2 . . 117.5(3) ?
C3 C2 C12 . . 120.2(3) ?
C3 C2 C1 . . 115.9(3) ?
C12 C2 C1 . . 123.2(3) ?
C2 C3 C4 . . 120.9(3) ?
C2 C3 H3 . . 119.6 ?
C4 C3 H3 . . 119.6 ?
C5 C4 C3 . . 120.1(3) ?
C5 C4 H4 . . 120.0 ?
C3 C4 H4 . . 120.0 ?
C4 C5 C6 . . 121.1(3) ?
C4 C5 H5 . . 119.5 ?
C6 C5 H5 . . 119.5 ?
C5 C6 C7 . . 121.2(3) ?
C5 C6 C12 . . 119.9(3) ?
C7 C6 C12 . . 118.9(3) ?
C8 C7 C6 . . 121.3(3) ?
C8 C7 H7 . . 119.4 ?
C6 C7 H7 . . 119.4 ?
C7 C8 C9 . . 120.0(4) ?
C7 C8 H8 . . 120.0 ?
C9 C8 H8 . . 120.0 ?
C10 C9 C8 . . 121.5(3) ?
C10 C9 H9 . . 119.3 ?
C8 C9 H9 . . 119.3 ?
C9 C10 C12 . . 119.6(3) ?
C9 C10 C11 . 3_766 116.3(3) ?
C12 C10 C11 . 3_766 123.4(3) ?
O4 C11 O3 2_755 . 124.7(3) ?
O4 C11 C10 2_755 3_766 117.3(3) ?
O3 C11 C10 . 3_766 117.8(3) ?
C6 C12 C10 . . 118.4(3) ?
C6 C12 C2 . . 117.5(3) ?
C10 C12 C2 . . 124.0(3) ?
C1 O1 Mn1 . . 129.36(18) ?
C1 O2 Mn1 . 2_755 138.1(2) ?
C11 O3 Mn1 . . 130.17(19) ?
C11 O4 Mn1 2_745 . 137.39(19) ?
Mn1 O1W Mn1 . 2_745 108.74(9) ?
Mn1 O1W H1WA . . 112(2) ?
Mn1 O1W H1WA 2_745 . 105(2) ?
Mn1 O1W H1WB . . 115(3) ?
Mn1 O1W H1WB 2_745 . 105(3) ?
H1WA O1W H1WB . . 110(4) ?

loop_
_geom_bond_atom_site_label_1
_geom_bond_atom_site_label_2
_geom_bond_site_symmetry_2
_geom_bond_distance
_geom_bond_publ_flag
Mn1 O2 2_745 2.115(2) yes
Mn1 O4 . 2.122(2) yes
Mn1 O1 . 2.156(2) yes
Mn1 O3 . 2.159(2) yes
Mn1 O1W . 2.214(2) yes
Mn1 O1W 2_755 2.232(2) yes
C1 O2 . 1.247(3) ?
C1 O1 . 1.262(3) ?
C1 C2 . 1.491(4) ?
C2 C3 . 1.364(4) ?
C2 C12 . 1.430(4) ?
C3 C4 . 1.401(5) ?
C3 H3 . 0.9300 ?
C4 C5 . 1.350(5) ?
C4 H4 . 0.9300 ?
C5 C6 . 1.400(5) ?
C5 H5 . 0.9300 ?
C6 C7 . 1.410(5) ?
C6 C12 . 1.418(4) ?
C7 C8 . 1.343(5) ?
C7 H7 . 0.9300 ?
C8 C9 . 1.396(5) ?
C8 H8 . 0.9300 ?
C9 C10 . 1.362(4) ?
C9 H9 . 0.9300 ?
C10 C12 . 1.423(4) ?
C10 C11 3_766 1.494(4) ?
C11 O4 2_755 1.252(3) ?
C11 O3 . 1.257(3) ?
C11 C10 3_766 1.494(4) ?
O2 Mn1 2_755 2.115(2) ?
O4 C11 2_745 1.252(3) ?
O1W Mn1 2_745 2.232(2) ?
O1W H1WA . 0.89(4) ?
O1W H1WB . 0.80(4) ?

loop_
_geom_torsion_atom_site_label_1
_geom_torsion_atom_site_label_2
_geom_torsion_atom_site_label_3
_geom_torsion_atom_site_label_4
_geom_torsion_site_symmetry_1
_geom_torsion_site_symmetry_4
_geom_torsion
O2 C1 C2 C3 . . 131.1(3)
O1 C1 C2 C3 . . -43.2(4)
O2 C1 C2 C12 . . -39.4(4)
O1 C1 C2 C12 . . 146.3(3)
C12 C2 C3 C4 . . 3.5(5)
C1 C2 C3 C4 . . -167.3(3)
C2 C3 C4 C5 . . 1.2(6)
C3 C4 C5 C6 . . -2.8(6)
C4 C5 C6 C7 . . -179.8(4)
C4 C5 C6 C12 . . -0.4(6)
C5 C6 C7 C8 . . 179.1(4)
C12 C6 C7 C8 . . -0.3(6)
C6 C7 C8 C9 . . -2.5(6)
C7 C8 C9 C10 . . 1.2(6)
C8 C9 C10 C12 . . 2.9(5)
C8 C9 C10 C11 . 3_766 -168.6(3)
C5 C6 C12 C10 . . -175.1(3)
C7 C6 C12 C10 . . 4.3(5)
C5 C6 C12 C2 . . 4.9(5)
C7 C6 C12 C2 . . -175.7(3)
C9 C10 C12 C6 . . -5.6(5)
C11 C10 C12 C6 3_766 . 165.3(3)
C9 C10 C12 C2 . . 174.4(3)
C11 C10 C12 C2 3_766 . -14.7(5)
C3 C2 C12 C6 . . -6.5(4)
C1 C2 C12 C6 . . 163.6(3)
C3 C2 C12 C10 . . 173.6(3)
C1 C2 C12 C10 . . -16.3(5)
O2 C1 O1 Mn1 . . -35.5(4)
C2 C1 O1 Mn1 . . 138.5(2)
O4 Mn1 O1 C1 . . -84.6(2)
O3 Mn1 O1 C1 . . 97.1(2)
O1W Mn1 O1 C1 . . -175.2(2)
O1W Mn1 O1 C1 2_755 . 1.0(3)
O1 C1 O2 Mn1 . 2_755 14.5(5)
C2 C1 O2 Mn1 . 2_755 -159.4(2)
O4 C11 O3 Mn1 2_755 . 34.3(4)
C10 C11 O3 Mn1 3_766 . -140.3(2)
O2 Mn1 O3 C11 2_745 . 83.3(2)
O1 Mn1 O3 C11 . . -97.7(3)
O1W Mn1 O3 C11 . . 174.3(3)
O1W Mn1 O3 C11 2_755 . -1.1(3)
O2 Mn1 O4 C11 2_745 2_745 55.2(3)
O1 Mn1 O4 C11 . 2_745 -123.4(3)
O1W Mn1 O4 C11 . 2_745 -35.6(3)
O1W Mn1 O4 C11 2_755 2_745 139.2(3)
O2 Mn1 O1W Mn1 2_745 2_745 -52.06(11)
O4 Mn1 O1W Mn1 . 2_745 53.27(11)
O1 Mn1 O1W Mn1 . 2_745 136.79(11)
O3 Mn1 O1W Mn1 . 2_745 -135.70(11)
